data_4349348
loop_
_publ_author_name
'Iali, Wissam'
'Green, Gary G. R.'
'Hart, Sam J.'
'Whitwood, Adrian C.'
'Duckett, Simon B.'

_publ_section_title
;
 Iridium Cyclooctene Complex That Forms a Hyperpolarization Transfer
 Catalyst before Converting to a Binuclear C-H Bond Activation Product
 Responsible for Hydrogen Isotope Exchange.
;
_journal_issue 22
_journal_name_full 'Inorganic chemistry'
_journal_page_first 11639
_journal_page_last 11643
_journal_paper_doi 10.1021/acs.inorgchem.6b02560
_journal_volume 55
_journal_year 2016
_chemical_formula_moiety 'C20 H22 Cl2 Ir2 N4, C4 H8 O'
_chemical_formula_sum 'C24 H30 Cl2 Ir2 N4 O'
_chemical_formula_weight 845.82
_space_group_crystal_system monoclinic
_space_group_IT_number 14
_space_group_name_Hall '-P 2yn'
_space_group_name_H-M_alt 'P 1 21/n 1'
_atom_sites_solution_hydrogens mixed
_atom_sites_solution_primary iterative
_audit_creation_date 2016-07-25
_audit_creation_method
;
Olex2 1.2
(compiled 2016.02.19 svn.r3266 for OlexSys, GUI svn.r5155)
;
_cell_angle_alpha 90
_cell_angle_beta 96.2950(12)
_cell_angle_gamma 90
_cell_formula_units_Z 4
_cell_length_a 10.33293(13)
_cell_length_b 13.35619(19)
_cell_length_c 18.9458(2)
_cell_measurement_reflns_used 19625
_cell_measurement_temperature 110.05(10)
_cell_measurement_theta_max 32.0570
_cell_measurement_theta_min 3.5780
_cell_volume 2598.92(6)
_computing_cell_refinement 'CrysAlisPro 1.171.38.43 (Rigaku OD, 2015)'
_computing_data_collection 'CrysAlisPro 1.171.38.43 (Rigaku OD, 2015)'
_computing_data_reduction 'CrysAlisPro 1.171.38.43 (Rigaku OD, 2015)'
_computing_molecular_graphics 'Olex2 (Dolomanov et al., 2009)'
_computing_publication_material 'Olex2 (Dolomanov et al., 2009)'
_computing_structure_refinement 'ShelXL (Sheldrick, 2015)'
_computing_structure_solution
;
Superflip (Palatinus & Chapuis, 2007;Palatinus & van der Lee, 2008;
Palatinus et al., 2012)
;
_diffrn_ambient_environment N~2~
_diffrn_ambient_temperature 110.05(10)
_diffrn_detector 'CCD plate'
_diffrn_detector_area_resol_mean 16.1450
_diffrn_detector_type Eos
_diffrn_measured_fraction_theta_full 0.998
_diffrn_measured_fraction_theta_max 0.932
_diffrn_measurement_details
;
List of Runs (angles in degrees, time in seconds):

  # Type    Start    End  Width  t~exp~   \w     \q     \k     \f   Frames
--------------------------------------------------------------------------
  1  \w     -5.00  96.00   1.00    5.00    --   25.48  77.00  60.00  101
  2  \w      5.00  94.00   1.00    5.00    --   25.48  57.00 -60.00   89
  3  \w    -20.00  67.00   1.00    5.00    --   25.48 -99.00 120.00   87
  4  \w      0.00  98.00   1.00    5.00    --   25.48  37.00 -30.00   98
  5  \w    -45.00  56.00   1.00    5.00    --   25.48 -77.00-180.00  101
  6  \w      0.00  98.00   1.00    5.00    --   25.48  37.00-150.00   98
  7  \w     35.00  63.00   1.00    5.00    --   25.48 178.00  30.00   28
  8  \w   -102.00 -57.00   1.00    5.00    --  -26.10-178.00-120.00   45
;
_diffrn_measurement_device 'four-circle diffractometer'
_diffrn_measurement_device_type 'SuperNova, Dual, Cu at zero, Eos'
_diffrn_measurement_method '\w scans'
_diffrn_orient_matrix_type 'CrysAlisPro convention (1999,Acta A55,543-557)'
_diffrn_orient_matrix_UB_11 0.0279619000
_diffrn_orient_matrix_UB_12 0.0222008000
_diffrn_orient_matrix_UB_13 0.0321184000
_diffrn_orient_matrix_UB_21 0.0609138000
_diffrn_orient_matrix_UB_22 0.0028731000
_diffrn_orient_matrix_UB_23 -0.0138646000
_diffrn_orient_matrix_UB_31 -0.0165045000
_diffrn_orient_matrix_UB_32 0.0481874000
_diffrn_orient_matrix_UB_33 -0.0139527000
_diffrn_radiation_monochromator mirror
_diffrn_radiation_probe x-ray
_diffrn_radiation_type MoK\a
_diffrn_radiation_wavelength 0.7107
_diffrn_reflns_av_R_equivalents 0.0459
_diffrn_reflns_av_unetI/netI 0.0351
_diffrn_reflns_Laue_measured_fraction_full 0.998
_diffrn_reflns_Laue_measured_fraction_max 0.932
_diffrn_reflns_limit_h_max 15
_diffrn_reflns_limit_h_min -15
_diffrn_reflns_limit_k_max 19
_diffrn_reflns_limit_k_min -18
_diffrn_reflns_limit_l_max 26
_diffrn_reflns_limit_l_min -27
_diffrn_reflns_number 40460
_diffrn_reflns_point_group_measured_fraction_full 0.998
_diffrn_reflns_point_group_measured_fraction_max 0.932
_diffrn_reflns_theta_full 25.241
_diffrn_reflns_theta_max 32.170
_diffrn_reflns_theta_min 3.447
_diffrn_source 'micro-focus sealed X-ray tube'
_diffrn_source_type 'SuperNova (Mo) X-ray Source'
_exptl_absorpt_coefficient_mu 10.460
_exptl_absorpt_correction_T_max 0.166
_exptl_absorpt_correction_T_min 0.068
_exptl_absorpt_correction_type analytical
_exptl_absorpt_process_details
;
CrysAlisPro 1.171.38.43 (Rigaku Oxford Diffraction, 2015)
Analytical numeric absorption correction using a multifaceted crystal
			model based on expressions derived by R.C. Clark & J.S. Reid.
(Clark, R. C. & Reid, J. S. (1995). Acta Cryst. A51, 887-897)
Empirical absorption correction using spherical harmonics,
 implemented in SCALE3 ABSPACK scaling algorithm.
;
_exptl_crystal_colour orange
_exptl_crystal_colour_primary orange
_exptl_crystal_density_diffrn 2.162
_exptl_crystal_description block
_exptl_crystal_F_000 1592
_exptl_crystal_recrystallization_method THF
_exptl_crystal_size_max 0.372
_exptl_crystal_size_mid 0.34
_exptl_crystal_size_min 0.285
_refine_diff_density_max 2.604
_refine_diff_density_min -3.144
_refine_diff_density_rms 0.214
_refine_ls_extinction_method none
_refine_ls_goodness_of_fit_ref 1.116
_refine_ls_hydrogen_treatment mixed
_refine_ls_matrix_type full
_refine_ls_number_parameters 307
_refine_ls_number_reflns 8539
_refine_ls_number_restraints 0
_refine_ls_restrained_S_all 1.116
_refine_ls_R_factor_all 0.0332
_refine_ls_R_factor_gt 0.0283
_refine_ls_shift/su_max 0.004
_refine_ls_shift/su_mean 0.000
_refine_ls_structure_factor_coef Fsqd
_refine_ls_weighting_details 'w=1/[\s^2^(Fo^2^)+(0.0284P)^2^+1.7599P] where P=(Fo^2^+2Fc^2^)/3'
_refine_ls_weighting_scheme calc
_refine_ls_wR_factor_gt 0.0631
_refine_ls_wR_factor_ref 0.0654
_reflns_Friedel_coverage 0.000
_reflns_number_gt 7725
_reflns_number_total 8539
_reflns_threshold_expression 'I > 2\s(I)'
_cod_data_source_file ic6b02560_si_003.cif
_cod_data_source_block complex_4
_cod_original_cell_volume 2598.91(6)
_cod_database_code 4349348
_chemical_oxdiff_formula 'C24 H30 Cl2 Ir2 N4 O'
_chemical_oxdiff_usercomment 'Wissam Iali IrPyridol'
_shelx_space_group_comment
;
The symmetry employed for this shelxl refinement is uniquely defined
by the following loop, which should always be used as a source of
symmetry information in preference to the above space-group names.
They are only intended as comments.
;
_reflns_odcompleteness_completeness 99.79
_reflns_odcompleteness_iscentric 1
_reflns_odcompleteness_theta 29.97
_olex2_refinement_description
;
1. Fixed Uiso
 At 1.2 times of:
  All C(H) groups, All C(H,H) groups
2.a Riding coordinates:
 Ir2(HB)
2.b Secondary CH2 refined with riding coordinates:
 C21(H21A,H21B), C22(H22A,H22B), C23(H23A,H23B), C24(H24A,H24B)
2.c Aromatic/amide H refined with riding coordinates:
 C1(H1), C2(H2), C3(H3), C4(H4), C6(H6), C7(H7), C8(H8), C9(H9), C10(H10),
 C11(H11), C12(H12), C13(H13), C14(H14), C15(H15), C16(H16), C17(H17), C18(H18),
  C19(H19), C20(H20)
;
_shelx_shelxl_version_number 2014/7
_olex2_date_sample_data_collection 2016-02-02
_olex2_date_sample_submission 2016-01-25
_olex2_exptl_crystal_mounting_method 'oil on micromount'
_olex2_submission_original_sample_id IrPyridol
_olex2_submission_special_instructions 'No special instructions were received'
_oxdiff_exptl_absorpt_empirical_details
;
Empirical correction (ABSPACK) includes:
- Absorption correction using spherical harmonics
- Frame scaling
;
_oxdiff_exptl_absorpt_empirical_full_max 1.893
_oxdiff_exptl_absorpt_empirical_full_min 0.653

loop_
_space_group_symop_operation_xyz
'x, y, z'
'-x+1/2, y+1/2, -z+1/2'
'-x, -y, -z'
'x-1/2, -y-1/2, z-1/2'

loop_
_atom_site_label
_atom_site_type_symbol
_atom_site_fract_x
_atom_site_fract_y
_atom_site_fract_z
_atom_site_U_iso_or_equiv
_atom_site_adp_type
_atom_site_occupancy
_atom_site_site_symmetry_order
_atom_site_calc_flag
_atom_site_refinement_flags_posn
C1 C 0.5517(4) 0.1520(3) 0.5595(2) 0.0172(7) Uani 1 1 d .
H1 H 0.5282 0.0853 0.5523 0.021 Uiso 1 1 calc R
C2 C 0.6814(4) 0.1779(3) 0.5644(2) 0.0188(7) Uani 1 1 d .
H2 H 0.7453 0.1294 0.5619 0.023 Uiso 1 1 calc R
C3 C 0.7148(4) 0.2786(3) 0.5734(2) 0.0192(7) Uani 1 1 d .
H3 H 0.8016 0.2982 0.5766 0.023 Uiso 1 1 calc R
C4 C 0.6176(3) 0.3492(3) 0.57751(19) 0.0155(7) Uani 1 1 d .
H4 H 0.6398 0.4164 0.5828 0.019 Uiso 1 1 calc R
C5 C 0.4865(3) 0.3209(3) 0.57379(18) 0.0124(6) Uani 1 1 d .
C6 C 0.1957(4) -0.0180(3) 0.5660(2) 0.0168(7) Uani 1 1 d .
H6 H 0.1370 0.0002 0.5274 0.020 Uiso 1 1 calc R
C7 C 0.1978(4) -0.1165(3) 0.5886(2) 0.0189(7) Uani 1 1 d .
H7 H 0.1416 -0.1635 0.5656 0.023 Uiso 1 1 calc R
C8 C 0.2848(4) -0.1439(3) 0.6458(2) 0.0190(7) Uani 1 1 d .
H8 H 0.2877 -0.2096 0.6622 0.023 Uiso 1 1 calc R
C9 C 0.3679(4) -0.0722(3) 0.6786(2) 0.0206(8) Uani 1 1 d .
H9 H 0.4282 -0.0892 0.7168 0.025 Uiso 1 1 calc R
C10 C 0.3595(4) 0.0249(3) 0.65349(19) 0.0168(7) Uani 1 1 d .
H10 H 0.4144 0.0730 0.6761 0.020 Uiso 1 1 calc R
C11 C 0.3890(4) 0.5329(3) 0.70820(19) 0.0164(7) Uani 1 1 d .
H11 H 0.3360 0.4876 0.7288 0.020 Uiso 1 1 calc R
C12 C 0.4397(4) 0.6126(3) 0.7483(2) 0.0214(8) Uani 1 1 d .
H12 H 0.4207 0.6208 0.7948 0.026 Uiso 1 1 calc R
C13 C 0.5192(4) 0.6802(3) 0.7186(2) 0.0229(8) Uani 1 1 d .
H13 H 0.5552 0.7342 0.7448 0.028 Uiso 1 1 calc R
C14 C 0.5441(4) 0.6659(3) 0.6488(2) 0.0228(8) Uani 1 1 d .
H14 H 0.5974 0.7103 0.6276 0.027 Uiso 1 1 calc R
C15 C 0.4892(4) 0.5851(3) 0.6111(2) 0.0178(7) Uani 1 1 d .
H15 H 0.5054 0.5769 0.5641 0.021 Uiso 1 1 calc R
C16 C 0.1187(4) 0.5646(3) 0.56389(19) 0.0148(7) Uani 1 1 d .
H16 H 0.1827 0.5945 0.5401 0.018 Uiso 1 1 calc R
C17 C 0.0027(4) 0.6160(3) 0.5680(2) 0.0195(7) Uani 1 1 d .
H17 H -0.0108 0.6785 0.5467 0.023 Uiso 1 1 calc R
C18 C -0.0925(4) 0.5725(3) 0.6042(2) 0.0190(7) Uani 1 1 d .
H18 H -0.1710 0.6053 0.6078 0.023 Uiso 1 1 calc R
C19 C -0.0683(4) 0.4797(3) 0.6347(2) 0.0176(7) Uani 1 1 d .
H19 H -0.1296 0.4495 0.6603 0.021 Uiso 1 1 calc R
C20 C 0.0483(3) 0.4317(3) 0.62693(18) 0.0139(6) Uani 1 1 d .
H20 H 0.0621 0.3680 0.6461 0.017 Uiso 1 1 calc R
Cl1 Cl 0.29705(8) 0.28181(6) 0.68796(4) 0.01342(15) Uani 1 1 d .
Cl2 Cl 0.03352(8) 0.18628(6) 0.56432(5) 0.01565(16) Uani 1 1 d .
Ir1 Ir 0.26405(2) 0.20035(2) 0.56421(2) 0.01098(4) Uani 1 1 d .
H H 0.255(6) 0.156(5) 0.485(4) 0.07(2) Uiso 1 1 d .
HA H 0.243(5) 0.312(3) 0.530(3) 0.038(15) Uiso 1 1 d .
Ir2 Ir 0.32403(2) 0.39847(2) 0.58350(2) 0.01039(4) Uani 1 1 d .
HB H 0.3369 0.4597 0.5119 0.022(12) Uiso 1 1 d R
N1 N 0.4571(3) 0.2214(2) 0.56484(16) 0.0136(6) Uani 1 1 d .
N2 N 0.2751(3) 0.0529(2) 0.59762(15) 0.0127(5) Uani 1 1 d .
N3 N 0.4128(3) 0.5174(2) 0.63985(15) 0.0123(5) Uani 1 1 d .
N4 N 0.1424(3) 0.4735(2) 0.59280(15) 0.0128(5) Uani 1 1 d .
C21 C 0.6637(5) 0.3124(4) 0.7661(3) 0.0329(10) Uani 1 1 d .
H21A H 0.6838 0.2415 0.7688 0.039 Uiso 1 1 calc R
H21B H 0.6048 0.3246 0.7234 0.039 Uiso 1 1 calc R
C22 C 0.6023(5) 0.3456(4) 0.8312(2) 0.0347(11) Uani 1 1 d .
H22A H 0.6195 0.2975 0.8695 0.042 Uiso 1 1 calc R
H22B H 0.5089 0.3534 0.8205 0.042 Uiso 1 1 calc R
C23 C 0.6670(5) 0.4459(3) 0.8512(2) 0.0314(10) Uani 1 1 d .
H23A H 0.7216 0.4415 0.8961 0.038 Uiso 1 1 calc R
H23B H 0.6026 0.4981 0.8543 0.038 Uiso 1 1 calc R
C24 C 0.7483(6) 0.4654(4) 0.7898(3) 0.0478(15) Uani 1 1 d .
H24A H 0.6987 0.5034 0.7525 0.057 Uiso 1 1 calc R
H24B H 0.8266 0.5025 0.8062 0.057 Uiso 1 1 calc R
O1 O 0.7800(3) 0.3698(2) 0.76488(18) 0.0301(7) Uani 1 1 d .

loop_
_atom_site_aniso_label
_atom_site_aniso_U_11
_atom_site_aniso_U_22
_atom_site_aniso_U_33
_atom_site_aniso_U_23
_atom_site_aniso_U_13
_atom_site_aniso_U_12
C1 0.0188(17) 0.0166(17) 0.0175(17) -0.0028(14) 0.0070(14) 0.0026(13)
C2 0.0160(16) 0.0203(18) 0.0208(18) -0.0011(14) 0.0057(14) 0.0055(14)
C3 0.0150(16) 0.0237(19) 0.0199(18) 0.0014(15) 0.0069(14) -0.0020(14)
C4 0.0143(16) 0.0171(17) 0.0157(16) 0.0011(13) 0.0046(13) -0.0015(13)
C5 0.0147(15) 0.0142(15) 0.0089(14) -0.0012(12) 0.0036(12) 0.0002(12)
C6 0.0155(16) 0.0163(17) 0.0181(17) -0.0011(13) -0.0010(13) 0.0009(13)
C7 0.0223(18) 0.0133(17) 0.0217(18) -0.0023(14) 0.0050(15) -0.0041(14)
C8 0.0259(19) 0.0121(17) 0.0201(18) 0.0029(13) 0.0072(15) 0.0033(14)
C9 0.0238(19) 0.0211(19) 0.0164(17) 0.0040(14) 0.0006(14) 0.0034(15)
C10 0.0182(17) 0.0166(17) 0.0150(16) -0.0010(13) -0.0003(13) 0.0014(13)
C11 0.0172(16) 0.0176(17) 0.0148(16) -0.0012(13) 0.0041(13) 0.0016(13)
C12 0.0231(19) 0.0190(19) 0.0217(19) -0.0067(15) 0.0008(15) 0.0046(15)
C13 0.0230(19) 0.0124(17) 0.032(2) -0.0059(15) -0.0033(16) 0.0021(14)
C14 0.0189(18) 0.0148(17) 0.035(2) 0.0027(16) 0.0040(16) -0.0028(14)
C15 0.0158(16) 0.0154(17) 0.0227(18) 0.0049(14) 0.0048(14) 0.0015(13)
C16 0.0185(17) 0.0128(16) 0.0136(16) 0.0024(12) 0.0036(13) -0.0002(13)
C17 0.0208(18) 0.0170(18) 0.0209(18) 0.0017(14) 0.0024(14) 0.0033(14)
C18 0.0159(17) 0.0201(18) 0.0206(18) -0.0035(14) 0.0005(14) 0.0031(14)
C19 0.0162(16) 0.0204(18) 0.0170(17) -0.0008(14) 0.0047(13) 0.0000(14)
C20 0.0138(15) 0.0134(16) 0.0149(16) 0.0028(12) 0.0029(12) 0.0000(12)
Cl1 0.0168(4) 0.0136(4) 0.0101(3) 0.0009(3) 0.0026(3) 0.0005(3)
Cl2 0.0121(3) 0.0170(4) 0.0175(4) 0.0027(3) 0.0000(3) -0.0003(3)
Ir1 0.01183(6) 0.01199(7) 0.00904(6) -0.00016(4) 0.00081(4) 0.00006(4)
Ir2 0.01104(6) 0.01136(7) 0.00906(6) 0.00107(4) 0.00240(4) 0.00045(4)
N1 0.0148(13) 0.0146(14) 0.0116(13) -0.0009(11) 0.0029(11) 0.0021(11)
N2 0.0138(13) 0.0139(14) 0.0106(13) -0.0013(11) 0.0021(10) 0.0013(11)
N3 0.0122(13) 0.0134(14) 0.0115(13) 0.0009(10) 0.0019(10) 0.0010(10)
N4 0.0150(13) 0.0123(13) 0.0113(13) 0.0004(10) 0.0022(11) 0.0011(11)
C21 0.031(2) 0.041(3) 0.027(2) -0.004(2) 0.0050(19) -0.005(2)
C22 0.033(2) 0.050(3) 0.022(2) 0.000(2) 0.0100(19) -0.007(2)
C23 0.043(3) 0.028(2) 0.022(2) 0.0037(17) 0.0007(19) 0.011(2)
C24 0.042(3) 0.032(3) 0.072(4) 0.006(3) 0.022(3) 0.005(2)
O1 0.0260(15) 0.0275(16) 0.0390(19) 0.0044(14) 0.0134(14) 0.0026(13)

loop_
_atom_type_symbol
_atom_type_description
_atom_type_scat_dispersion_real
_atom_type_scat_dispersion_imag
_atom_type_scat_source
C C 0.0033 0.0016 'International Tables Vol C Tables 4.2.6.8 and 6.1.1.4'
H H 0.0000 0.0000 'International Tables Vol C Tables 4.2.6.8 and 6.1.1.4'
Cl Cl 0.1484 0.1585 'International Tables Vol C Tables 4.2.6.8 and 6.1.1.4'
Ir Ir -1.4442 7.9887 'International Tables Vol C Tables 4.2.6.8 and 6.1.1.4'
N N 0.0061 0.0033 'International Tables Vol C Tables 4.2.6.8 and 6.1.1.4'
O O 0.0106 0.0060 'International Tables Vol C Tables 4.2.6.8 and 6.1.1.4'

loop_
_exptl_crystal_face_index_h
_exptl_crystal_face_index_k
_exptl_crystal_face_index_l
_exptl_crystal_face_perp_dist
5 0 -3 0.1514
1 5 5 0.1570
-1 -5 -5 0.1529
-1 0 5 0.1547
1 -5 3 0.1250
0 -5 3 0.1541
-5 0 3 0.1938
0 -4 -5 0.1515
1 2 5 0.1385
-3 1 5 0.1980
2 -5 4 0.1242
0 5 4 0.1649
5 -2 5 0.1240
-5 -5 -2 0.2148
-4 4 5 0.2153
0 5 -4 0.1332
1 4 -5 0.1420
0 3 -5 0.1337
-4 3 -5 0.2223
-5 -1 -4 0.2239
1 0 -5 0.1631
0 0 -1 0.1479
1 -4 -5 0.1391
1 -1 5 0.0945
-1 0 -5 0.1838
2 -1 5 0.0881
-1 4 -5 0.1728
2 -5 2 0.1422
0 5 -3 0.1422

loop_
_geom_angle_atom_site_label_1
_geom_angle_atom_site_label_2
_geom_angle_atom_site_label_3
_geom_angle
C2 C1 H1 119.1
N1 C1 H1 119.1
N1 C1 C2 121.7(3)
C1 C2 H2 120.8
C1 C2 C3 118.5(3)
C3 C2 H2 120.8
C2 C3 H3 120.3
C4 C3 C2 119.5(3)
C4 C3 H3 120.3
C3 C4 H4 119.4
C3 C4 C5 121.1(3)
C5 C4 H4 119.4
C4 C5 Ir2 132.3(3)
N1 C5 C4 117.9(3)
N1 C5 Ir2 109.7(2)
C7 C6 H6 118.6
N2 C6 H6 118.6
N2 C6 C7 122.9(4)
C6 C7 H7 120.6
C8 C7 C6 118.8(4)
C8 C7 H7 120.6
C7 C8 H8 120.4
C7 C8 C9 119.1(3)
C9 C8 H8 120.4
C8 C9 H9 120.6
C10 C9 C8 118.8(4)
C10 C9 H9 120.6
C9 C10 H10 118.6
N2 C10 C9 122.8(4)
N2 C10 H10 118.6
C12 C11 H11 118.5
N3 C11 H11 118.5
N3 C11 C12 123.0(3)
C11 C12 H12 120.4
C11 C12 C13 119.2(4)
C13 C12 H12 120.4
C12 C13 H13 120.7
C12 C13 C14 118.7(4)
C14 C13 H13 120.7
C13 C14 H14 120.3
C15 C14 C13 119.4(4)
C15 C14 H14 120.3
C14 C15 H15 118.7
N3 C15 C14 122.6(4)
N3 C15 H15 118.7
C17 C16 H16 118.5
N4 C16 H16 118.5
N4 C16 C17 122.9(3)
C16 C17 H17 120.6
C18 C17 C16 118.9(3)
C18 C17 H17 120.6
C17 C18 H18 120.7
C19 C18 C17 118.6(3)
C19 C18 H18 120.7
C18 C19 H19 120.3
C18 C19 C20 119.3(3)
C20 C19 H19 120.3
C19 C20 H20 118.6
N4 C20 C19 122.7(3)
N4 C20 H20 118.6
Ir2 Cl1 Ir1 64.371(19)
Cl1 Ir1 H 175(2)
Cl1 Ir1 HA 88.4(19)
Cl1 Ir1 Ir2 57.542(18)
Cl2 Ir1 Cl1 93.73(3)
Cl2 Ir1 H 91(2)
Cl2 Ir1 HA 88.8(18)
Cl2 Ir1 Ir2 106.71(2)
H Ir1 HA 89(3)
Ir2 Ir1 H 118(2)
Ir2 Ir1 HA 35.5(19)
N1 Ir1 Cl1 84.45(8)
N1 Ir1 Cl2 176.45(9)
N1 Ir1 H 91(2)
N1 Ir1 HA 88.1(19)
N1 Ir1 Ir2 69.75(8)
N1 Ir1 N2 96.32(12)
N2 Ir1 Cl1 97.26(8)
N2 Ir1 Cl2 86.92(8)
N2 Ir1 H 86(2)
N2 Ir1 HA 173.2(19)
N2 Ir1 Ir2 151.29(8)
C5 Ir2 Cl1 85.38(10)
C5 Ir2 Ir1 70.51(10)
C5 Ir2 HA 87.8(17)
C5 Ir2 HB 92.2
C5 Ir2 N3 96.66(13)
C5 Ir2 N4 176.46(13)
Cl1 Ir2 Ir1 58.087(19)
Cl1 Ir2 HA 87.7(18)
Cl1 Ir2 HB 172.9
Ir1 Ir2 HA 34.1(17)
Ir1 Ir2 HB 114.8
HA Ir2 HB 85.6
N3 Ir2 Cl1 98.52(8)
N3 Ir2 Ir1 153.21(8)
N3 Ir2 HA 172.6(17)
N3 Ir2 HB 88.4
N3 Ir2 N4 86.64(11)
N4 Ir2 Cl1 92.89(8)
N4 Ir2 Ir1 105.96(8)
N4 Ir2 HA 89.1(17)
N4 Ir2 HB 89.2
C1 N1 C5 121.3(3)
C1 N1 Ir1 128.6(3)
C5 N1 Ir1 110.0(2)
C6 N2 Ir1 121.5(2)
C10 N2 C6 117.6(3)
C10 N2 Ir1 120.9(2)
C11 N3 Ir2 119.4(2)
C15 N3 C11 117.1(3)
C15 N3 Ir2 123.4(2)
C16 N4 C20 117.5(3)
C16 N4 Ir2 120.6(2)
C20 N4 Ir2 121.9(2)
H21A C21 H21B 108.6
C22 C21 H21A 110.4
C22 C21 H21B 110.4
O1 C21 H21A 110.4
O1 C21 H21B 110.4
O1 C21 C22 106.5(4)
C21 C22 H22A 110.9
C21 C22 H22B 110.9
C21 C22 C23 104.3(4)
H22A C22 H22B 108.9
C23 C22 H22A 110.9
C23 C22 H22B 110.9
C22 C23 H23A 111.2
C22 C23 H23B 111.2
C22 C23 C24 102.9(4)
H23A C23 H23B 109.1
C24 C23 H23A 111.2
C24 C23 H23B 111.2
C23 C24 H24A 110.6
C23 C24 H24B 110.6
H24A C24 H24B 108.8
O1 C24 C23 105.5(4)
O1 C24 H24A 110.6
O1 C24 H24B 110.6
C24 O1 C21 104.7(4)

loop_
_geom_bond_atom_site_label_1
_geom_bond_atom_site_label_2
_geom_bond_distance
C1 H1 0.9300
C1 C2 1.378(5)
C1 N1 1.359(4)
C2 H2 0.9300
C2 C3 1.393(5)
C3 H3 0.9300
C3 C4 1.386(5)
C4 H4 0.9300
C4 C5 1.401(5)
C5 Ir2 1.998(3)
C5 N1 1.369(4)
C6 H6 0.9300
C6 C7 1.383(5)
C6 N2 1.349(5)
C7 H7 0.9300
C7 C8 1.380(6)
C8 H8 0.9300
C8 C9 1.386(6)
C9 H9 0.9300
C9 C10 1.381(5)
C10 H10 0.9300
C10 N2 1.349(5)
C11 H11 0.9300
C11 C12 1.378(5)
C11 N3 1.360(4)
C12 H12 0.9300
C12 C13 1.381(6)
C13 H13 0.9300
C13 C14 1.387(6)
C14 H14 0.9300
C14 C15 1.381(5)
C15 H15 0.9300
C15 N3 1.353(4)
C16 H16 0.9300
C16 C17 1.390(5)
C16 N4 1.345(4)
C17 H17 0.9300
C17 C18 1.388(5)
C18 H18 0.9300
C18 C19 1.380(5)
C19 H19 0.9300
C19 C20 1.387(5)
C20 H20 0.9300
C20 N4 1.347(4)
Cl1 Ir1 2.5732(8)
Cl1 Ir2 2.5579(8)
Cl2 Ir1 2.3897(8)
Ir1 H 1.61(7)
Ir1 HA 1.64(5)
Ir1 Ir2 2.73318(18)
Ir1 N1 2.013(3)
Ir1 N2 2.068(3)
Ir2 HA 1.69(5)
Ir2 HB 1.6027
Ir2 N3 2.072(3)
Ir2 N4 2.152(3)
C21 H21A 0.9700
C21 H21B 0.9700
C21 C22 1.514(6)
C21 O1 1.428(5)
C22 H22A 0.9700
C22 H22B 0.9700
C22 C23 1.526(7)
C23 H23A 0.9700
C23 H23B 0.9700
C23 C24 1.529(7)
C24 H24A 0.9700
C24 H24B 0.9700
C24 O1 1.412(6)

loop_
_geom_torsion_atom_site_label_1
_geom_torsion_atom_site_label_2
_geom_torsion_atom_site_label_3
_geom_torsion_atom_site_label_4
_geom_torsion
C1 C2 C3 C4 0.4(6)
C2 C1 N1 C5 1.6(5)
C2 C1 N1 Ir1 -176.6(3)
C2 C3 C4 C5 0.9(6)
C3 C4 C5 Ir2 175.7(3)
C3 C4 C5 N1 -1.0(5)
C4 C5 N1 C1 -0.2(5)
C4 C5 N1 Ir1 178.3(3)
C6 C7 C8 C9 -0.4(5)
C7 C6 N2 C10 0.1(5)
C7 C6 N2 Ir1 -177.9(3)
C7 C8 C9 C10 1.0(5)
C8 C9 C10 N2 -1.0(5)
C9 C10 N2 C6 0.5(5)
C9 C10 N2 Ir1 178.4(3)
C11 C12 C13 C14 0.6(6)
C12 C11 N3 C15 -0.6(5)
C12 C11 N3 Ir2 -177.2(3)
C12 C13 C14 C15 0.1(6)
C13 C14 C15 N3 -1.1(6)
C14 C15 N3 C11 1.4(5)
C14 C15 N3 Ir2 177.8(3)
C16 C17 C18 C19 -0.1(6)
C17 C16 N4 C20 0.0(5)
C17 C16 N4 Ir2 179.6(3)
C17 C18 C19 C20 -1.5(6)
C18 C19 C20 N4 2.6(6)
C19 C20 N4 C16 -1.8(5)
C19 C20 N4 Ir2 178.7(3)
Ir2 C5 N1 C1 -177.6(3)
Ir2 C5 N1 Ir1 0.8(3)
N1 C1 C2 C3 -1.6(6)
N2 C6 C7 C8 -0.1(5)
N3 C11 C12 C13 -0.4(6)
N4 C16 C17 C18 0.9(6)
C21 C22 C23 C24 6.2(5)
C22 C21 O1 C24 -36.8(5)
C22 C23 C24 O1 -28.6(6)
C23 C24 O1 C21 40.9(5)
O1 C21 C22 C23 17.8(5)

loop_
_exptl_oxdiff_crystal_face_indexfrac_h
_exptl_oxdiff_crystal_face_indexfrac_k
_exptl_oxdiff_crystal_face_indexfrac_l
_exptl_oxdiff_crystal_face_x
_exptl_oxdiff_crystal_face_y
_exptl_oxdiff_crystal_face_z
5.0000 0.0001 -3.0000 0.0435 0.3462 -0.0407
1.0000 5.0000 5.0001 0.2996 0.0060 0.1547
-1.0000 -5.0000 -5.0001 -0.2996 -0.0060 -0.1547
-1.0000 -0.0000 5.0000 0.1326 -0.1302 -0.0533
1.0000 -5.0000 3.0000 0.0133 0.0050 -0.2993
-0.0000 -5.0000 3.0000 -0.0146 -0.0560 -0.2828
-5.0000 -0.0001 3.0000 -0.0435 -0.3462 0.0407
-0.0000 -4.0000 -5.0000 -0.2494 0.0578 -0.1230
1.0000 2.0000 5.0001 0.2330 -0.0027 0.0101
-3.0000 1.0000 5.0000 0.0989 -0.2492 0.0279
2.0000 -5.0000 4.0001 0.0734 0.0520 -0.3298
0.0000 5.0000 4.0000 0.2395 -0.0411 0.1851
5.0000 -1.9999 5.0001 0.2560 0.2295 -0.2487
-5.0000 -5.0001 -2.0001 -0.3151 -0.2912 -0.1305
-4.0000 3.9999 5.0000 0.1375 -0.3015 0.1890
0.0000 5.0000 -4.0000 -0.0175 0.0698 0.2967
1.0000 4.0000 -5.0000 -0.0438 0.1417 0.2460
0.0000 3.0000 -5.0000 -0.0940 0.0779 0.2143
-4.0000 2.9999 -5.0001 -0.2058 -0.1657 0.2803
-5.0000 -1.0001 -4.0001 -0.2905 -0.2520 0.0901
1.0000 0.0000 -5.0000 -0.1326 0.1302 0.0533
0.0000 0.0000 -1.0000 -0.0321 0.0139 0.0140
1.0000 -4.0000 -5.0000 -0.2214 0.1187 -0.1395
1.0000 -1.0000 5.0001 0.1664 -0.0113 -0.1345
-1.0000 -0.0000 -5.0001 -0.1886 0.0084 0.0863
2.0000 -1.0000 5.0001 0.1943 0.0496 -0.1510
-1.0000 4.0000 -5.0001 -0.0998 0.0199 0.2790
2.0000 -5.0000 2.0001 0.0092 0.0797 -0.3019
0.0000 5.0000 -3.0000 0.0146 0.0560 0.2828
